data_7160388
loop_
_publ_author_name
'Rohilla, Shweta'
'Khan, Zahid Ahmad'
'Singh, Vinod K.'

_publ_section_title
;
 Copper-catalyzed enantioselective propargylic [3 + 2] cycloaddition:
 access to oxygen heterocycles featuring a CF<sub>3</sub>-substituted
 quaternary stereocenter.
;
_journal_issue 11
_journal_name_full 'Organic &amp; biomolecular chemistry'
_journal_page_first 2731
_journal_page_last 2736
_journal_paper_doi 10.1039/d4ob02043j
_journal_volume 23
_journal_year 2025
_chemical_absolute_configuration ad
_chemical_formula_moiety 'C16 H17 F3 N2 O3'
_chemical_formula_sum 'C16 H17 F3 N2 O3'
_chemical_formula_weight 342.31
_space_group_crystal_system monoclinic
_space_group_IT_number 4
_space_group_name_Hall 'P 2yb'
_space_group_name_H-M_alt 'P 1 21 1'
_atom_sites_solution_hydrogens geom
_atom_sites_solution_primary iterative
_audit_creation_date 2025-01-29
_audit_creation_method
;
Olex2 1.5
(compiled 2023.03.06 svn.rbb2c1857 for OlexSys, GUI svn.r6817)
;
_audit_update_record
;
2025-01-29 deposited with the CCDC.	2025-02-03 downloaded from the CCDC.
;
_cell_angle_alpha 90
_cell_angle_beta 92.798(2)
_cell_angle_gamma 90
_cell_formula_units_Z 2
_cell_length_a 7.9229(4)
_cell_length_b 7.0647(3)
_cell_length_c 13.8678(6)
_cell_measurement_reflns_used 7181
_cell_measurement_temperature 296.15
_cell_measurement_theta_max 28.34
_cell_measurement_theta_min 2.57
_cell_volume 775.30(6)
_computing_cell_refinement 'SAINT V8.40B (?, 2016)'
_computing_data_reduction 'SAINT V8.40B (?, 2016)'
_computing_molecular_graphics 'Olex2 1.5 (Dolomanov et al., 2009)'
_computing_publication_material 'Olex2 1.5 (Dolomanov et al., 2009)'
_computing_structure_refinement 'SHELXL 2019/3 (Sheldrick, 2015)'
_computing_structure_solution
;
Superflip  (Palatinus & Chapuis, 2007;Palatinus & van der Lee, 2008;
Palatinus et al., 2012)
;
_diffrn_ambient_temperature 296.15
_diffrn_measured_fraction_theta_full 0.999
_diffrn_measured_fraction_theta_max 0.998
_diffrn_measurement_device_type 'Bruker APEX-II CCD'
_diffrn_measurement_method '\f and \w scans'
_diffrn_radiation_type MoK\a
_diffrn_radiation_wavelength 0.71073
_diffrn_reflns_av_R_equivalents 0.0512
_diffrn_reflns_av_unetI/netI 0.0454
_diffrn_reflns_Laue_measured_fraction_full 0.999
_diffrn_reflns_Laue_measured_fraction_max 0.998
_diffrn_reflns_limit_h_max 10
_diffrn_reflns_limit_h_min -10
_diffrn_reflns_limit_k_max 9
_diffrn_reflns_limit_k_min -9
_diffrn_reflns_limit_l_max 18
_diffrn_reflns_limit_l_min -18
_diffrn_reflns_number 13050
_diffrn_reflns_point_group_measured_fraction_full 0.999
_diffrn_reflns_point_group_measured_fraction_max 0.997
_diffrn_reflns_theta_full 25.242
_diffrn_reflns_theta_max 28.385
_diffrn_reflns_theta_min 2.574
_diffrn_source_current 1.0
_diffrn_source_power 0.05
_diffrn_source_voltage 50.0
_diffrn_standards_number 0
_exptl_absorpt_coefficient_mu 0.125
_exptl_absorpt_correction_T_max 0.7457
_exptl_absorpt_correction_T_min 0.4244
_exptl_absorpt_correction_type none
_exptl_absorpt_process_details
;
SADABS-2016/2 (Bruker,2016/2) was used for absorption correction.
wR2(int) was 0.1652 before and 0.0674 after correction.
The Ratio of minimum to maximum transmission is 0.5691.
The \l/2 correction factor is Not present.
;
_exptl_crystal_colour colourless
_exptl_crystal_colour_primary colourless
_exptl_crystal_density_diffrn 1.466
_exptl_crystal_description irregular
_exptl_crystal_F_000 356
_refine_diff_density_max 0.276
_refine_diff_density_min -0.217
_refine_diff_density_rms 0.044
_refine_ls_abs_structure_details
;
 Flack x determined using 1589 quotients [(I+)-(I-)]/[(I+)+(I-)]
 (Parsons, Flack and Wagner, Acta Cryst. B69 (2013) 249-259).
;
_refine_ls_abs_structure_Flack 0.2(4)
_refine_ls_extinction_method none
_refine_ls_goodness_of_fit_ref 1.025
_refine_ls_hydrogen_treatment constr
_refine_ls_matrix_type full
_refine_ls_number_parameters 220
_refine_ls_number_reflns 3883
_refine_ls_number_restraints 1
_refine_ls_restrained_S_all 1.025
_refine_ls_R_factor_all 0.0390
_refine_ls_R_factor_gt 0.0364
_refine_ls_shift/su_max 0.000
_refine_ls_shift/su_mean 0.000
_refine_ls_structure_factor_coef Fsqd
_refine_ls_weighting_details 'w=1/[\s^2^(Fo^2^)+(0.0446P)^2^+0.2031P] where P=(Fo^2^+2Fc^2^)/3'
_refine_ls_weighting_scheme calc
_refine_ls_wR_factor_gt 0.0920
_refine_ls_wR_factor_ref 0.0937
_reflns_Friedel_coverage 0.852
_reflns_Friedel_fraction_full 1.000
_reflns_Friedel_fraction_max 0.996
_reflns_number_gt 3669
_reflns_number_total 3883
_reflns_threshold_expression 'I > 2\s(I)'
_cod_data_source_file d4ob02043j2.cif
_cod_data_source_block 20jana_o_0m
_cod_depositor_comments 'Adding full bibliography for 7160387--7160388.cif.'
_cod_database_code 7160388
_shelx_shelxl_version_number 2019/3
_shelx_space_group_comment
;
The symmetry employed for this shelxl refinement is uniquely defined
by the following loop, which should always be used as a source of
symmetry information in preference to the above space-group names.
They are only intended as comments.
;
_olex2_refinement_description
;
1.a Ternary CH refined with riding coordinates:
 C00H(H00H)
1.b Secondary CH2 refined with riding coordinates:
 C00J(H00B,H00C)
1.c Aromatic/amide H refined with riding coordinates:
 C00A(H00A), C00E(H00E), C00F(H00F), C00I(H00I), C00K(H00K)
1.d Idealised Me refined as rotating group:
 C00M(H00D,H00G,H00J), C00N(H00L,H00M,H00N), C00O(H00O,H00P,H00Q)
;
_olex2_submission_special_instructions 'No special instructions were received'

loop_
_space_group_symop_operation_xyz
'x, y, z'
'-x, y+1/2, -z'

loop_
_atom_site_label
_atom_site_type_symbol
_atom_site_fract_x
_atom_site_fract_y
_atom_site_fract_z
_atom_site_U_iso_or_equiv
_atom_site_adp_type
_atom_site_occupancy
_atom_site_site_symmetry_order
_atom_site_calc_flag
_atom_site_refinement_flags_posn
_atom_site_refinement_flags_adp
_atom_site_refinement_flags_occupancy
_atom_site_disorder_assembly
_atom_site_disorder_group
F001 F 0.24404(17) 0.29181(19) 0.09819(10) 0.0198(3) Uani 1 1 d . . . . .
F002 F 0.05289(17) 0.23313(19) 0.19950(10) 0.0208(3) Uani 1 1 d . . . . .
F003 F 0.01266(18) 0.4471(2) 0.09020(10) 0.0240(3) Uani 1 1 d . . . . .
O004 O 0.0851(2) 0.3786(2) 0.40154(12) 0.0181(3) Uani 1 1 d . . . . .
O005 O 0.5672(2) 0.0849(3) 0.50086(12) 0.0222(4) Uani 1 1 d . . . . .
O006 O -0.0720(2) 0.6286(3) 0.24678(12) 0.0216(4) Uani 1 1 d . . . . .
N007 N 0.3123(2) 0.1926(3) 0.43826(13) 0.0142(4) Uani 1 1 d . . . . .
N008 N 0.5530(2) 0.1982(3) 0.34715(13) 0.0155(4) Uani 1 1 d . . . . .
C009 C 0.1285(3) 0.3735(3) 0.15284(16) 0.0166(4) Uani 1 1 d . . . . .
C00A C 0.4939(3) 0.6811(3) 0.18266(15) 0.0152(4) Uani 1 1 d . . . . .
H00A H 0.550227 0.611056 0.231048 0.018 Uiso 1 1 calc R U . . .
C00B C 0.4870(3) 0.1545(3) 0.43206(16) 0.0150(4) Uani 1 1 d . . . . .
C00C C 0.3195(3) 0.6570(3) 0.16535(15) 0.0136(4) Uani 1 1 d . . . . .
C00D C 0.2256(3) 0.3280(3) 0.38314(15) 0.0137(4) Uani 1 1 d . . . . .
C00E C 0.2380(3) 0.7697(3) 0.09395(16) 0.0164(4) Uani 1 1 d . . . . .
H00E H 0.121662 0.759543 0.082609 0.020 Uiso 1 1 calc R U . . .
C00F C 0.5840(3) 0.8085(3) 0.12839(16) 0.0172(4) Uani 1 1 d . . . . .
H00F H 0.699972 0.821240 0.140233 0.021 Uiso 1 1 calc R U . . .
C00G C 0.0759(3) 0.6402(3) 0.27162(15) 0.0160(4) Uani 1 1 d . . . . .
C00H C 0.3248(3) 0.4098(3) 0.30116(15) 0.0125(4) Uani 1 1 d . . . . .
H00H H 0.399783 0.505628 0.331182 0.015 Uiso 1 1 calc R U . . .
C00I C 0.5020(3) 0.9169(3) 0.05653(16) 0.0176(4) Uani 1 1 d . . . . .
H00I H 0.562296 1.001764 0.020182 0.021 Uiso 1 1 calc R U . . .
C00J C 0.4415(3) 0.2547(3) 0.26535(15) 0.0145(4) Uani 1 1 d . . . . .
H00B H 0.375623 0.147299 0.241510 0.017 Uiso 1 1 calc R U . . .
H00C H 0.507206 0.302426 0.213362 0.017 Uiso 1 1 calc R U . . .
C00K C 0.3286(3) 0.8963(3) 0.04007(16) 0.0184(4) Uani 1 1 d . . . . .
H00K H 0.272594 0.968149 -0.007678 0.022 Uiso 1 1 calc R U . . .
C00L C 0.2135(3) 0.5173(3) 0.22346(14) 0.0122(4) Uani 1 1 d . . . . .
C00M C 0.2338(3) 0.1252(3) 0.52538(16) 0.0204(5) Uani 1 1 d . . . . .
H00D H 0.282284 0.005650 0.544504 0.031 Uiso 1 1 calc R U . . .
H00G H 0.114405 0.110314 0.512274 0.031 Uiso 1 1 calc R U . . .
H00J H 0.253163 0.215506 0.576458 0.031 Uiso 1 1 calc R U . . .
C00N C 0.1416(3) 0.7893(3) 0.34178(17) 0.0201(5) Uani 1 1 d . . . . .
H00L H 0.176539 0.898515 0.306718 0.030 Uiso 1 1 calc R U . . .
H00M H 0.236123 0.739750 0.379663 0.030 Uiso 1 1 calc R U . . .
H00N H 0.053737 0.824542 0.383595 0.030 Uiso 1 1 calc R U . . .
C00O C 0.7300(3) 0.1560(4) 0.33148(18) 0.0220(5) Uani 1 1 d . . . . .
H00O H 0.790230 0.139209 0.392635 0.033 Uiso 1 1 calc R U . . .
H00P H 0.779037 0.258915 0.297352 0.033 Uiso 1 1 calc R U . . .
H00Q H 0.737069 0.042086 0.294143 0.033 Uiso 1 1 calc R U . . .

loop_
_atom_site_aniso_label
_atom_site_aniso_U_11
_atom_site_aniso_U_22
_atom_site_aniso_U_33
_atom_site_aniso_U_23
_atom_site_aniso_U_13
_atom_site_aniso_U_12
F001 0.0229(6) 0.0198(7) 0.0166(6) -0.0043(5) 0.0005(5) -0.0010(6)
F002 0.0215(7) 0.0192(7) 0.0217(7) -0.0005(5) -0.0006(5) -0.0077(6)
F003 0.0229(7) 0.0251(7) 0.0226(7) -0.0009(6) -0.0123(6) -0.0001(6)
O004 0.0137(7) 0.0200(8) 0.0207(8) 0.0006(7) 0.0022(6) 0.0007(6)
O005 0.0218(8) 0.0244(9) 0.0198(8) 0.0058(7) -0.0056(6) 0.0023(7)
O006 0.0143(7) 0.0264(9) 0.0238(8) 0.0015(7) -0.0018(6) 0.0041(7)
N007 0.0143(8) 0.0140(8) 0.0141(8) 0.0023(7) 0.0004(6) -0.0009(7)
N008 0.0118(8) 0.0173(9) 0.0172(9) 0.0022(7) -0.0006(7) 0.0020(7)
C009 0.0165(10) 0.0167(10) 0.0162(10) -0.0010(8) -0.0036(8) -0.0014(8)
C00A 0.0155(9) 0.0154(10) 0.0142(9) 0.0002(8) -0.0027(7) 0.0013(8)
C00B 0.0145(9) 0.0123(9) 0.0179(10) -0.0003(8) -0.0024(8) -0.0006(8)
C00C 0.0148(9) 0.0117(9) 0.0143(9) -0.0002(8) 0.0007(7) 0.0004(8)
C00D 0.0133(9) 0.0130(9) 0.0146(9) -0.0011(8) -0.0015(7) -0.0022(8)
C00E 0.0151(9) 0.0173(10) 0.0167(10) -0.0007(8) -0.0016(8) 0.0016(8)
C00F 0.0150(9) 0.0177(10) 0.0188(10) -0.0012(9) -0.0006(8) -0.0005(9)
C00G 0.0168(10) 0.0157(10) 0.0155(10) 0.0029(8) 0.0006(8) 0.0030(8)
C00H 0.0121(9) 0.0119(9) 0.0133(9) 0.0007(8) -0.0020(7) 0.0006(8)
C00I 0.0220(11) 0.0137(10) 0.0174(10) 0.0014(8) 0.0032(8) -0.0011(9)
C00J 0.0147(9) 0.0146(9) 0.0141(9) 0.0003(8) 0.0001(8) 0.0015(8)
C00K 0.0235(11) 0.0155(10) 0.0159(10) 0.0024(8) -0.0019(9) 0.0034(9)
C00L 0.0118(9) 0.0123(9) 0.0122(9) -0.0005(8) -0.0024(7) 0.0001(8)
C00M 0.0222(11) 0.0208(11) 0.0184(10) 0.0061(9) 0.0042(9) -0.0010(9)
C00N 0.0209(10) 0.0165(10) 0.0228(11) -0.0018(9) 0.0024(9) 0.0020(9)
C00O 0.0121(9) 0.0276(12) 0.0259(11) -0.0014(10) -0.0006(8) 0.0044(9)

loop_
_atom_type_symbol
_atom_type_description
_atom_type_scat_dispersion_real
_atom_type_scat_dispersion_imag
_atom_type_scat_source
C C 0.0033 0.0016 'International Tables Vol C Tables 4.2.6.8 and 6.1.1.4'
H H 0.0000 0.0000 'International Tables Vol C Tables 4.2.6.8 and 6.1.1.4'
F F 0.0171 0.0103 'International Tables Vol C Tables 4.2.6.8 and 6.1.1.4'
N N 0.0061 0.0033 'International Tables Vol C Tables 4.2.6.8 and 6.1.1.4'
O O 0.0106 0.0060 'International Tables Vol C Tables 4.2.6.8 and 6.1.1.4'

loop_
_geom_angle_atom_site_label_1
_geom_angle_atom_site_label_2
_geom_angle_atom_site_label_3
_geom_angle
_geom_angle_site_symmetry_1
_geom_angle_site_symmetry_3
_geom_angle_publ_flag
C00B N007 C00M 116.33(18) . . ?
C00D N007 C00B 123.84(18) . . ?
C00D N007 C00M 117.43(18) . . ?
C00B N008 C00J 119.72(17) . . ?
C00B N008 C00O 119.99(19) . . ?
C00J N008 C00O 119.31(18) . . ?
F001 C009 C00L 110.61(17) . . ?
F002 C009 F001 106.66(18) . . ?
F002 C009 C00L 111.84(17) . . ?
F003 C009 F001 105.36(17) . . ?
F003 C009 F002 106.97(17) . . ?
F003 C009 C00L 114.87(18) . . ?
C00C C00A H00A 119.6 . . ?
C00F C00A H00A 119.6 . . ?
C00F C00A C00C 120.9(2) . . ?
O005 C00B N007 120.1(2) . . ?
O005 C00B N008 124.4(2) . . ?
N008 C00B N007 115.57(18) . . ?
C00A C00C C00E 117.9(2) . . ?
C00A C00C C00L 122.95(18) . . ?
C00E C00C C00L 119.11(18) . . ?
O004 C00D N007 121.6(2) . . ?
O004 C00D C00H 123.9(2) . . ?
N007 C00D C00H 114.42(18) . . ?
C00C C00E H00E 119.6 . . ?
C00K C00E C00C 120.8(2) . . ?
C00K C00E H00E 119.6 . . ?
C00A C00F H00F 119.7 . . ?
C00A C00F C00I 120.6(2) . . ?
C00I C00F H00F 119.7 . . ?
O006 C00G C00L 121.7(2) . . ?
O006 C00G C00N 122.0(2) . . ?
C00N C00G C00L 115.86(18) . . ?
C00D C00H H00H 105.6 . . ?
C00D C00H C00J 108.13(17) . . ?
C00D C00H C00L 113.94(17) . . ?
C00J C00H H00H 105.6 . . ?
C00J C00H C00L 117.07(17) . . ?
C00L C00H H00H 105.6 . . ?
C00F C00I H00I 120.6 . . ?
C00K C00I C00F 118.9(2) . . ?
C00K C00I H00I 120.6 . . ?
N008 C00J C00H 107.21(16) . . ?
N008 C00J H00B 110.3 . . ?
N008 C00J H00C 110.3 . . ?
C00H C00J H00B 110.3 . . ?
C00H C00J H00C 110.3 . . ?
H00B C00J H00C 108.5 . . ?
C00E C00K C00I 120.9(2) . . ?
C00E C00K H00K 119.6 . . ?
C00I C00K H00K 119.6 . . ?
C009 C00L C00C 108.69(17) . . ?
C009 C00L C00G 110.11(17) . . ?
C009 C00L C00H 109.46(17) . . ?
C00C C00L C00G 105.97(17) . . ?
C00C C00L C00H 111.61(17) . . ?
C00H C00L C00G 110.93(17) . . ?
N007 C00M H00D 109.5 . . ?
N007 C00M H00G 109.5 . . ?
N007 C00M H00J 109.5 . . ?
H00D C00M H00G 109.5 . . ?
H00D C00M H00J 109.5 . . ?
H00G C00M H00J 109.5 . . ?
C00G C00N H00L 109.5 . . ?
C00G C00N H00M 109.5 . . ?
C00G C00N H00N 109.5 . . ?
H00L C00N H00M 109.5 . . ?
H00L C00N H00N 109.5 . . ?
H00M C00N H00N 109.5 . . ?
N008 C00O H00O 109.5 . . ?
N008 C00O H00P 109.5 . . ?
N008 C00O H00Q 109.5 . . ?
H00O C00O H00P 109.5 . . ?
H00O C00O H00Q 109.5 . . ?
H00P C00O H00Q 109.5 . . ?

loop_
_geom_bond_atom_site_label_1
_geom_bond_atom_site_label_2
_geom_bond_distance
_geom_bond_site_symmetry_2
_geom_bond_publ_flag
F001 C009 1.346(3) . ?
F002 C009 1.341(3) . ?
F003 C009 1.338(2) . ?
O004 C00D 1.209(3) . ?
O005 C00B 1.223(3) . ?
O006 C00G 1.208(3) . ?
N007 C00B 1.417(3) . ?
N007 C00D 1.385(3) . ?
N007 C00M 1.465(3) . ?
N008 C00B 1.348(3) . ?
N008 C00J 1.459(3) . ?
N008 C00O 1.460(3) . ?
C009 C00L 1.543(3) . ?
C00A H00A 0.9300 . ?
C00A C00C 1.401(3) . ?
C00A C00F 1.392(3) . ?
C00C C00E 1.404(3) . ?
C00C C00L 1.547(3) . ?
C00D C00H 1.527(3) . ?
C00E H00E 0.9300 . ?
C00E C00K 1.388(3) . ?
C00F H00F 0.9300 . ?
C00F C00I 1.392(3) . ?
C00G C00L 1.568(3) . ?
C00G C00N 1.509(3) . ?
C00H H00H 0.9800 . ?
C00H C00J 1.532(3) . ?
C00H C00L 1.556(3) . ?
C00I H00I 0.9300 . ?
C00I C00K 1.389(3) . ?
C00J H00B 0.9700 . ?
C00J H00C 0.9700 . ?
C00K H00K 0.9300 . ?
C00M H00D 0.9600 . ?
C00M H00G 0.9600 . ?
C00M H00J 0.9600 . ?
C00N H00L 0.9600 . ?
C00N H00M 0.9600 . ?
C00N H00N 0.9600 . ?
C00O H00O 0.9600 . ?
C00O H00P 0.9600 . ?
C00O H00Q 0.9600 . ?

loop_
_geom_torsion_atom_site_label_1
_geom_torsion_atom_site_label_2
_geom_torsion_atom_site_label_3
_geom_torsion_atom_site_label_4
_geom_torsion
_geom_torsion_site_symmetry_1
_geom_torsion_site_symmetry_2
_geom_torsion_site_symmetry_3
_geom_torsion_site_symmetry_4
_geom_torsion_publ_flag
F001 C009 C00L C00C 53.0(2) . . . . ?
F001 C009 C00L C00G 168.66(17) . . . . ?
F001 C009 C00L C00H -69.1(2) . . . . ?
F002 C009 C00L C00C 171.72(17) . . . . ?
F002 C009 C00L C00G -72.6(2) . . . . ?
F002 C009 C00L C00H 49.6(2) . . . . ?
F003 C009 C00L C00C -66.1(2) . . . . ?
F003 C009 C00L C00G 49.6(2) . . . . ?
F003 C009 C00L C00H 171.76(18) . . . . ?
O004 C00D C00H C00J -150.1(2) . . . . ?
O004 C00D C00H C00L -18.0(3) . . . . ?
O006 C00G C00L C009 -6.3(3) . . . . ?
O006 C00G C00L C00C 111.0(2) . . . . ?
O006 C00G C00L C00H -127.7(2) . . . . ?
N007 C00D C00H C00J 32.0(2) . . . . ?
N007 C00D C00H C00L 163.96(17) . . . . ?
C00A C00C C00E C00K 2.2(3) . . . . ?
C00A C00C C00L C009 -121.1(2) . . . . ?
C00A C00C C00L C00G 120.6(2) . . . . ?
C00A C00C C00L C00H -0.3(3) . . . . ?
C00A C00F C00I C00K 0.2(3) . . . . ?
C00B N007 C00D O004 -167.3(2) . . . . ?
C00B N007 C00D C00H 10.7(3) . . . . ?
C00B N008 C00J C00H 50.1(3) . . . . ?
C00C C00A C00F C00I 1.0(3) . . . . ?
C00C C00E C00K C00I -1.1(3) . . . . ?
C00D N007 C00B O005 155.3(2) . . . . ?
C00D N007 C00B N008 -25.2(3) . . . . ?
C00D C00H C00J N008 -59.5(2) . . . . ?
C00D C00H C00L C009 -80.9(2) . . . . ?
C00D C00H C00L C00C 158.74(17) . . . . ?
C00D C00H C00L C00G 40.8(2) . . . . ?
C00E C00C C00L C009 61.0(2) . . . . ?
C00E C00C C00L C00G -57.3(2) . . . . ?
C00E C00C C00L C00H -178.21(18) . . . . ?
C00F C00A C00C C00E -2.1(3) . . . . ?
C00F C00A C00C C00L 180.0(2) . . . . ?
C00F C00I C00K C00E -0.1(3) . . . . ?
C00J N008 C00B O005 171.1(2) . . . . ?
C00J N008 C00B N007 -8.3(3) . . . . ?
C00J C00H C00L C009 46.6(2) . . . . ?
C00J C00H C00L C00C -73.7(2) . . . . ?
C00J C00H C00L C00G 168.34(17) . . . . ?
C00L C00C C00E C00K -179.8(2) . . . . ?
C00L C00H C00J N008 170.19(18) . . . . ?
C00M N007 C00B O005 -6.6(3) . . . . ?
C00M N007 C00B N008 172.87(19) . . . . ?
C00M N007 C00D O004 -5.6(3) . . . . ?
C00M N007 C00D C00H 172.48(18) . . . . ?
C00N C00G C00L C009 -179.23(18) . . . . ?
C00N C00G C00L C00C -61.9(2) . . . . ?
C00N C00G C00L C00H 59.4(2) . . . . ?
C00O N008 C00B O005 2.4(3) . . . . ?
C00O N008 C00B N007 -177.00(19) . . . . ?
C00O N008 C00J C00H -141.2(2) . . . . ?
